data_4350752
loop_
_publ_author_name
'Adhikary, Anubendu'
'Schwartz, Jason R.'
'Meadows, Lonnie M.'
'Krause, Jeanette A.'
'Guan, Hairong'

_publ_section_title
;
 Interaction of alkynes with palladium POCOP-pincer hydride complexes and
 its unexpected relation to palladium-catalyzed hydrogenation of alkynes
;
_journal_issue 1
_journal_name_full 'Inorg. Chem. Front.'
_journal_page_first 71
_journal_paper_doi 10.1039/C3QI00073G
_journal_volume 1
_journal_year 2014
_chemical_formula_moiety 'C26 H39 Cl O2 P2 Pd'
_chemical_formula_sum 'C26 H39 Cl O2 P2 Pd'
_chemical_formula_weight 587.36
_space_group_IT_number 122
_space_group_name_Hall 'I -4 2bw'
_space_group_name_H-M_alt 'I -4 2 d'
_symmetry_cell_setting tetragonal
_symmetry_space_group_name_Hall 'I -4 2bw'
_symmetry_space_group_name_H-M 'I -4 2 d'
_atom_sites_solution_hydrogens geom
_atom_sites_solution_primary direct
_atom_sites_solution_secondary difmap
_audit_creation_method SHELXL-97
_cell_angle_alpha 90.00
_cell_angle_beta 90.00
_cell_angle_gamma 90.00
_cell_formula_units_Z 8
_cell_length_a 21.578(2)
_cell_length_b 21.578(2)
_cell_length_c 11.5095(13)
_cell_measurement_reflns_used 9911
_cell_measurement_temperature 150(2)
_cell_measurement_theta_max 33.31
_cell_measurement_theta_min 4.16
_cell_volume 5358.9(9)
_computing_cell_refinement 'Bruker SAINT v7.60A'
_computing_data_collection 'Bruker APEX2 v2010.3.0'
_computing_data_reduction 'Bruker SAINT v7.60A'
_computing_molecular_graphics 'Bruker SHELXTL v6.14'
_computing_publication_material 'Bruker SHELXTL v6.14'
_computing_structure_refinement 'Bruker SHELXTL v6.14'
_computing_structure_solution 'Bruker SHELXTL v6.14'
_diffrn_ambient_temperature 150(2)
_diffrn_measured_fraction_theta_full 0.995
_diffrn_measured_fraction_theta_max 0.995
_diffrn_measurement_device_type 'Bruker AXS APEXII CCD diffractometer'
_diffrn_measurement_method 'omega scans'
_diffrn_radiation_monochromator 'Si-<111> channel cut crystal'
_diffrn_radiation_source synchrotron
_diffrn_radiation_type synchrotron
_diffrn_radiation_wavelength 0.88560
_diffrn_reflns_av_R_equivalents 0.0987
_diffrn_reflns_av_sigmaI/netI 0.0464
_diffrn_reflns_limit_h_max 26
_diffrn_reflns_limit_h_min -26
_diffrn_reflns_limit_k_max 26
_diffrn_reflns_limit_k_min -26
_diffrn_reflns_limit_l_max 14
_diffrn_reflns_limit_l_min -14
_diffrn_reflns_number 24904
_diffrn_reflns_theta_full 33.57
_diffrn_reflns_theta_max 33.57
_diffrn_reflns_theta_min 4.16
_diffrn_standards_decay_% 0
_diffrn_standards_interval_count 0
_diffrn_standards_number 0
_exptl_absorpt_coefficient_mu 1.650
_exptl_absorpt_correction_T_max 0.9677
_exptl_absorpt_correction_T_min 0.9220
_exptl_absorpt_correction_type multi-scan
_exptl_absorpt_process_details 'SADABS v2008/1 (Sheldrick)'
_exptl_crystal_colour colorless
_exptl_crystal_density_diffrn 1.456
_exptl_crystal_density_method 'not measured'
_exptl_crystal_description block
_exptl_crystal_F_000 2432
_exptl_crystal_size_max 0.05
_exptl_crystal_size_mid 0.04
_exptl_crystal_size_min 0.02
_refine_diff_density_max 0.349
_refine_diff_density_min -0.308
_refine_diff_density_rms 0.067
_refine_ls_abs_structure_details 'Flack H D (1983), Acta Cryst. A39, 876-881'
_refine_ls_abs_structure_Flack 0.37(2)
_refine_ls_extinction_method none
_refine_ls_goodness_of_fit_ref 1.049
_refine_ls_hydrogen_treatment constr
_refine_ls_matrix_type full
_refine_ls_number_parameters 148
_refine_ls_number_reflns 2737
_refine_ls_number_restraints 0
_refine_ls_restrained_S_all 1.049
_refine_ls_R_factor_all 0.0313
_refine_ls_R_factor_gt 0.0298
_refine_ls_shift/su_max 0.002
_refine_ls_shift/su_mean 0.000
_refine_ls_structure_factor_coef Fsqd
_refine_ls_weighting_details 'calc w=1/[\s^2^(Fo^2^)+(0.0442P)^2^+0.0000P] where P=(Fo^2^+2Fc^2^)/3'
_refine_ls_weighting_scheme calc
_refine_ls_wR_factor_gt 0.0756
_refine_ls_wR_factor_ref 0.0763
_reflns_number_gt 2608
_reflns_number_total 2737
_reflns_threshold_expression >2\s(I)
_cod_data_source_file c3qi00073g.txt
_cod_data_source_block 1C
_cod_depositor_comments
;
The following automatic conversions were performed:

data item '_symmetry_cell_setting' value 'Tetragonal' was changed to
'tetragonal' in accordance with the
/home/saulius/struct/COD-crude-data/automatic-downloads/DataCite-retrospective/RSC/depositions/lib/dictionaries/cif_core.dic
dictionary named 'cif_core.dic' version 2.4.2 last updated on
2011-04-26.

Automatic conversion script
Id: cif_fix_values 6909 2019-04-08 15:41:33Z antanas 
;
_cod_original_cell_volume 5358.8(9)
_cod_original_sg_symbol_H-M I-42d
_cod_database_code 4350752

loop_
_symmetry_equiv_pos_as_xyz
'x, y, z'
'-x, -y, z'
'y, -x, -z'
'-y, x, -z'
'-x+1/2, y, -z+3/4'
'x+1/2, -y, -z+3/4'
'-y+1/2, -x, z+3/4'
'y+1/2, x, z+3/4'
'x+1/2, y+1/2, z+1/2'
'-x+1/2, -y+1/2, z+1/2'
'y+1/2, -x+1/2, -z+1/2'
'-y+1/2, x+1/2, -z+1/2'
'-x+1, y+1/2, -z+5/4'
'x+1, -y+1/2, -z+5/4'
'-y+1, -x+1/2, z+5/4'
'y+1, x+1/2, z+5/4'

loop_
_atom_site_label
_atom_site_type_symbol
_atom_site_fract_x
_atom_site_fract_y
_atom_site_fract_z
_atom_site_U_iso_or_equiv
_atom_site_adp_type
_atom_site_occupancy
_atom_site_symmetry_multiplicity
_atom_site_calc_flag
_atom_site_refinement_flags
Pd Pd 0.914415(12) 0.2500 0.1250 0.02804(10) Uani 1 2 d S
Cl1 Cl 0.80429(4) 0.2500 0.1250 0.0371(2) Uani 1 2 d S
P1 P 0.93238(3) 0.26087(4) 0.31869(7) 0.03126(19) Uani 1 1 d .
O1 O 1.00842(9) 0.26067(11) 0.33241(17) 0.0347(5) Uani 1 1 d .
C1 C 1.00655(16) 0.2500 0.1250 0.0299(8) Uani 1 2 d S
C2 C 1.04037(12) 0.25563(15) 0.2276(2) 0.0297(6) Uani 1 1 d .
C3 C 1.10489(14) 0.25641(14) 0.2296(3) 0.0314(6) Uani 1 1 d .
H3 H 1.1268 0.2612 0.3006 0.038 Uiso 1 1 calc R
C4 C 1.13618(17) 0.2500 0.1250 0.0312(8) Uani 1 2 d S
H4 H 1.1802 0.2500 0.1250 0.037 Uiso 1 2 calc SR
C5 C 0.90903(17) 0.20197(16) 0.4215(3) 0.0404(7) Uani 1 1 d .
H5 H 0.9308 0.2098 0.4968 0.048 Uiso 1 1 calc R
C6 C 0.83830(17) 0.20239(18) 0.4437(3) 0.0457(8) Uani 1 1 d .
H6A H 0.8278 0.2296 0.5101 0.055 Uiso 1 1 calc R
H6B H 0.8156 0.2169 0.3741 0.055 Uiso 1 1 calc R
C7 C 0.82287(18) 0.1361(2) 0.4705(4) 0.0530(9) Uani 1 1 d .
H7A H 0.7783 0.1276 0.4578 0.064 Uiso 1 1 calc R
H7B H 0.8338 0.1254 0.5516 0.064 Uiso 1 1 calc R
C8 C 0.8624(2) 0.1009(2) 0.3853(5) 0.0687(12) Uani 1 1 d .
H8A H 0.8426 0.1003 0.3077 0.082 Uiso 1 1 calc R
H8B H 0.8684 0.0576 0.4116 0.082 Uiso 1 1 calc R
C9 C 0.92449(18) 0.13523(16) 0.3808(4) 0.0560(9) Uani 1 1 d .
H9A H 0.9414 0.1354 0.3009 0.067 Uiso 1 1 calc R
H9B H 0.9551 0.1156 0.4334 0.067 Uiso 1 1 calc R
C20 C 0.91032(15) 0.33373(14) 0.3835(3) 0.0352(6) Uani 1 1 d .
H20 H 0.8640 0.3343 0.3882 0.042 Uiso 1 1 calc R
C24 C 0.9354(2) 0.34633(18) 0.5073(3) 0.0492(9) Uani 1 1 d .
H24A H 0.9057 0.3314 0.5667 0.059 Uiso 1 1 calc R
H24B H 0.9756 0.3253 0.5192 0.059 Uiso 1 1 calc R
C21 C 0.92995(17) 0.39029(17) 0.3123(3) 0.0438(8) Uani 1 1 d .
H21A H 0.9726 0.3855 0.2820 0.053 Uiso 1 1 calc R
H21B H 0.9013 0.3976 0.2465 0.053 Uiso 1 1 calc R
C23 C 0.9429(3) 0.4153(2) 0.5147(5) 0.0877(18) Uani 1 1 d .
H23A H 0.9156 0.4322 0.5762 0.105 Uiso 1 1 calc R
H23B H 0.9863 0.4258 0.5344 0.105 Uiso 1 1 calc R
C22 C 0.9263(3) 0.4426(2) 0.4011(4) 0.0710(13) Uani 1 1 d .
H22A H 0.9555 0.4762 0.3805 0.085 Uiso 1 1 calc R
H22B H 0.8838 0.4599 0.4036 0.085 Uiso 1 1 calc R

loop_
_atom_site_aniso_label
_atom_site_aniso_U_11
_atom_site_aniso_U_22
_atom_site_aniso_U_33
_atom_site_aniso_U_23
_atom_site_aniso_U_13
_atom_site_aniso_U_12
Pd 0.02280(15) 0.03929(18) 0.02203(15) -0.00104(13) 0.000 0.000
Cl1 0.0245(4) 0.0487(6) 0.0380(5) -0.0114(6) 0.000 0.000
P1 0.0280(3) 0.0427(5) 0.0232(3) 0.0014(3) 0.0011(3) 0.0012(3)
O1 0.0293(10) 0.0535(14) 0.0214(9) -0.0007(9) -0.0014(7) 0.0013(10)
C1 0.0227(16) 0.0361(19) 0.031(2) 0.002(2) 0.000 0.000
C2 0.0273(13) 0.0317(15) 0.0301(15) 0.0011(13) 0.0001(10) 0.0014(12)
C3 0.0315(14) 0.0290(15) 0.0336(16) 0.0029(13) -0.0054(12) 0.0038(13)
C4 0.0255(17) 0.0262(18) 0.042(2) 0.006(2) 0.000 0.000
C5 0.0427(18) 0.0477(19) 0.0306(15) 0.0048(14) 0.0063(15) 0.0024(15)
C6 0.0410(19) 0.058(2) 0.0378(19) 0.0058(16) 0.0097(16) -0.0026(15)
C7 0.052(2) 0.061(2) 0.045(2) 0.0113(18) -0.0044(18) -0.0138(18)
C8 0.079(3) 0.057(2) 0.070(3) -0.002(2) -0.012(3) -0.006(2)
C9 0.062(2) 0.0500(19) 0.056(2) 0.007(2) 0.015(2) 0.0090(17)
C20 0.0329(14) 0.0445(15) 0.0283(14) -0.0001(15) 0.0040(14) 0.0029(13)
C24 0.068(2) 0.054(2) 0.0256(16) -0.0039(15) -0.0060(16) 0.0117(18)
C21 0.0441(19) 0.051(2) 0.0363(19) 0.0097(16) 0.0076(15) 0.0016(15)
C23 0.149(5) 0.050(3) 0.064(3) -0.006(2) -0.035(3) 0.014(3)
C22 0.097(4) 0.059(2) 0.057(3) 0.003(2) -0.007(2) -0.017(2)

loop_
_atom_type_symbol
_atom_type_description
_atom_type_scat_dispersion_real
_atom_type_scat_dispersion_imag
_atom_type_scat_source
C C -0.0020 0.0026 'L. Kissel & R.H. Pratt, Acta Cryst A (1990), A46, 170-175'
H H 0.0000 0.0000 'International Tables Vol C Tables 4.2.6.8 and 6.1.1.4'
O O -0.0042 0.0097 'L. Kissel & R.H. Pratt, Acta Cryst A (1990), A46, 170-175'
P P 0.1234 0.1465 'L. Kissel & R.H. Pratt, Acta Cryst A (1990), A46, 170-175'
Cl Cl 0.1675 0.2435 'L. Kissel & R.H. Pratt, Acta Cryst A (1990), A46, 170-175'
Pd Pd -0.8564 1.4848 'L. Kissel & R.H. Pratt, Acta Cryst A (1990), A46, 170-175'

loop_
_geom_angle_atom_site_label_1
_geom_angle_atom_site_label_2
_geom_angle_atom_site_label_3
_geom_angle
_geom_angle_site_symmetry_1
_geom_angle_site_symmetry_3
C1 Pd P1 80.189(19) . .
C1 Pd P1 80.189(19) . 14_454
P1 Pd P1 160.38(4) . 14_454
C1 Pd Cl1 180.0 . .
P1 Pd Cl1 99.811(19) . .
P1 Pd Cl1 99.811(19) 14_454 .
O1 P1 C20 103.03(14) . .
O1 P1 C5 102.29(15) . .
C20 P1 C5 105.58(16) . .
O1 P1 Pd 105.26(8) . .
C20 P1 Pd 116.74(11) . .
C5 P1 Pd 121.42(13) . .
C2 O1 P1 114.17(17) . .
C2 C1 C2 116.8(3) . 14_454
C2 C1 Pd 121.59(16) . .
C2 C1 Pd 121.59(16) 14_454 .
C3 C2 C1 122.6(3) . .
C3 C2 O1 118.6(2) . .
C1 C2 O1 118.8(2) . .
C4 C3 C2 118.1(3) . .
C4 C3 H3 121.0 . .
C2 C3 H3 121.0 . .
C3 C4 C3 121.7(4) 14_454 .
C3 C4 H4 119.1 14_454 .
C3 C4 H4 119.1 . .
C6 C5 C9 105.5(3) . .
C6 C5 P1 112.3(2) . .
C9 C5 P1 113.3(2) . .
C6 C5 H5 108.5 . .
C9 C5 H5 108.5 . .
P1 C5 H5 108.5 . .
C7 C6 C5 104.3(3) . .
C7 C6 H6A 110.9 . .
C5 C6 H6A 110.9 . .
C7 C6 H6B 110.9 . .
C5 C6 H6B 110.9 . .
H6A C6 H6B 108.9 . .
C6 C7 C8 102.8(3) . .
C6 C7 H7A 111.2 . .
C8 C7 H7A 111.2 . .
C6 C7 H7B 111.2 . .
C8 C7 H7B 111.2 . .
H7A C7 H7B 109.1 . .
C7 C8 C9 105.9(4) . .
C7 C8 H8A 110.6 . .
C9 C8 H8A 110.6 . .
C7 C8 H8B 110.6 . .
C9 C8 H8B 110.6 . .
H8A C8 H8B 108.7 . .
C8 C9 C5 104.5(3) . .
C8 C9 H9A 110.9 . .
C5 C9 H9A 110.9 . .
C8 C9 H9B 110.9 . .
C5 C9 H9B 110.9 . .
H9A C9 H9B 108.9 . .
C21 C20 C24 104.8(3) . .
C21 C20 P1 113.6(2) . .
C24 C20 P1 116.2(2) . .
C21 C20 H20 107.2 . .
C24 C20 H20 107.2 . .
P1 C20 H20 107.2 . .
C23 C24 C20 105.3(3) . .
C23 C24 H24A 110.7 . .
C20 C24 H24A 110.7 . .
C23 C24 H24B 110.7 . .
C20 C24 H24B 110.7 . .
H24A C24 H24B 108.8 . .
C22 C21 C20 102.5(3) . .
C22 C21 H21A 111.3 . .
C20 C21 H21A 111.3 . .
C22 C21 H21B 111.3 . .
C20 C21 H21B 111.3 . .
H21A C21 H21B 109.2 . .
C22 C23 C24 108.6(4) . .
C22 C23 H23A 110.0 . .
C24 C23 H23A 110.0 . .
C22 C23 H23B 110.0 . .
C24 C23 H23B 110.0 . .
H23A C23 H23B 108.3 . .
C23 C22 C21 106.6(4) . .
C23 C22 H22A 110.4 . .
C21 C22 H22A 110.4 . .
C23 C22 H22B 110.4 . .
C21 C22 H22B 110.4 . .
H22A C22 H22B 108.6 . .

loop_
_geom_bond_atom_site_label_1
_geom_bond_atom_site_label_2
_geom_bond_distance
_geom_bond_site_symmetry_2
Pd C1 1.988(4) .
Pd P1 2.2748(8) .
Pd P1 2.2748(8) 14_454
Pd Cl1 2.3763(9) .
P1 O1 1.648(2) .
P1 C20 1.804(3) .
P1 C5 1.808(3) .
O1 C2 1.394(3) .
C1 C2 1.393(3) .
C1 C2 1.393(3) 14_454
C2 C3 1.392(4) .
C3 C4 1.387(3) .
C3 H3 0.9500 .
C4 C3 1.387(3) 14_454
C4 H4 0.9500 .
C5 C6 1.548(5) .
C5 C9 1.551(5) .
C5 H5 1.0000 .
C6 C7 1.501(5) .
C6 H6A 0.9900 .
C6 H6B 0.9900 .
C7 C8 1.504(6) .
C7 H7A 0.9900 .
C7 H7B 0.9900 .
C8 C9 1.533(6) .
C8 H8A 0.9900 .
C8 H8B 0.9900 .
C9 H9A 0.9900 .
C9 H9B 0.9900 .
C20 C21 1.530(4) .
C20 C24 1.549(5) .
C20 H20 1.0000 .
C24 C23 1.499(6) .
C24 H24A 0.9900 .
C24 H24B 0.9900 .
C21 C22 1.524(6) .
C21 H21A 0.9900 .
C21 H21B 0.9900 .
C23 C22 1.478(7) .
C23 H23A 0.9900 .
C23 H23B 0.9900 .
C22 H22A 0.9900 .
C22 H22B 0.9900 .

loop_
_geom_torsion_atom_site_label_1
_geom_torsion_atom_site_label_2
_geom_torsion_atom_site_label_3
_geom_torsion_atom_site_label_4
_geom_torsion
_geom_torsion_site_symmetry_1
_geom_torsion_site_symmetry_4
C1 Pd P1 O1 -0.75(9) . .
P1 Pd P1 O1 -0.75(9) 14_454 .
Cl1 Pd P1 O1 179.25(9) . .
C1 Pd P1 C20 112.77(12) . .
P1 Pd P1 C20 112.77(12) 14_454 .
Cl1 Pd P1 C20 -67.23(12) . .
C1 Pd P1 C5 -115.92(14) . .
P1 Pd P1 C5 -115.92(14) 14_454 .
Cl1 Pd P1 C5 64.08(14) . .
C20 P1 O1 C2 -121.5(2) . .
C5 P1 O1 C2 129.1(2) . .
Pd P1 O1 C2 1.3(2) . .
P1 Pd C1 C2 0.13(16) . .
P1 Pd C1 C2 -179.87(16) 14_454 .
Cl1 Pd C1 C2 0(56) . .
P1 Pd C1 C2 -179.87(16) . 14_454
P1 Pd C1 C2 0.13(16) 14_454 14_454
Cl1 Pd C1 C2 0(64) . 14_454
C2 C1 C2 C3 0.7(2) 14_454 .
Pd C1 C2 C3 -179.3(2) . .
C2 C1 C2 O1 -179.3(3) 14_454 .
Pd C1 C2 O1 0.7(3) . .
P1 O1 C2 C3 178.6(2) . .
P1 O1 C2 C1 -1.4(3) . .
C1 C2 C3 C4 -1.4(4) . .
O1 C2 C3 C4 178.6(2) . .
C2 C3 C4 C3 0.7(2) . 14_454
O1 P1 C5 C6 168.2(3) . .
C20 P1 C5 C6 60.7(3) . .
Pd P1 C5 C6 -75.1(3) . .
O1 P1 C5 C9 -72.4(3) . .
C20 P1 C5 C9 -179.8(3) . .
Pd P1 C5 C9 44.3(3) . .
C9 C5 C6 C7 25.6(4) . .
P1 C5 C6 C7 149.5(3) . .
C5 C6 C7 C8 -40.0(4) . .
C6 C7 C8 C9 39.6(4) . .
C7 C8 C9 C5 -23.2(4) . .
C6 C5 C9 C8 -1.5(4) . .
P1 C5 C9 C8 -124.7(3) . .
O1 P1 C20 C21 69.5(3) . .
C5 P1 C20 C21 176.4(3) . .
Pd P1 C20 C21 -45.3(3) . .
O1 P1 C20 C24 -52.3(3) . .
C5 P1 C20 C24 54.6(3) . .
Pd P1 C20 C24 -167.1(2) . .
C21 C20 C24 C23 22.9(4) . .
P1 C20 C24 C23 149.2(3) . .
C24 C20 C21 C22 -33.8(4) . .
P1 C20 C21 C22 -161.7(3) . .
C20 C24 C23 C22 -2.4(6) . .
C24 C23 C22 C21 -19.1(6) . .
C20 C21 C22 C23 32.8(5) . .
